data_7104188
loop_
_publ_author_name
'Pattacini, Roberto'
'Jie, Suyun'
'Braunstein, Pierre'

_publ_section_title
;
 Facile dichloromethane activation and phosphine methylation. Isolation
 of unprecedented zwitterionic organozinc and organocobalt
 intermediates.
;
_journal_issue 8
_journal_name_full 'Chemical communications (Cambridge, England)'
_journal_page_first 890
_journal_page_last 892
_journal_paper_doi 10.1039/b817728g
_journal_volume 34
_journal_year 2009
_chemical_formula_moiety '2(C19 H18 P), Cl4 Zn'
_chemical_formula_sum 'C38 H36 Cl4 P2 Zn'
_chemical_formula_weight 761.78
_space_group_IT_number 198
_symmetry_cell_setting cubic
_symmetry_Int_Tables_number 198
_symmetry_space_group_name_Hall 'P 2ac 2ab 3'
_symmetry_space_group_name_H-M 'P 21 3'
_atom_sites_solution_hydrogens geom
_atom_sites_solution_primary direct
_atom_sites_solution_secondary difmap
_audit_creation_method SHELXL-97
_cell_angle_alpha 90.00
_cell_angle_beta 90.00
_cell_angle_gamma 90.00
_cell_formula_units_Z 4
_cell_length_a 15.4168(6)
_cell_length_b 15.4168(6)
_cell_length_c 15.4168(6)
_cell_measurement_reflns_used 2642
_cell_measurement_temperature 173(2)
_cell_measurement_theta_max 27.42
_cell_measurement_theta_min 0.998
_cell_volume 3664.4(2)
_computing_cell_refinement 'HKL Scalepack (Otwinowski & Minor 1997)'
_computing_data_reduction 'HKL Denzo and Scalepack (Otwinowski & Minor 1997)'
_computing_molecular_graphics ORTEP-3
_computing_publication_material PLATON
_computing_structure_refinement 'SHELXL-97 (Sheldrick, 1997)'
_computing_structure_solution 'SHELXS-97 (Sheldrick, 1997)'
_diffrn_ambient_temperature 173(2)
_diffrn_detector_area_resol_mean 9
_diffrn_measured_fraction_theta_full 0.999
_diffrn_measured_fraction_theta_max 0.999
_diffrn_measurement_device_type KappaCCD
_diffrn_measurement_method CCD
_diffrn_radiation_monochromator graphite
_diffrn_radiation_probe x-ray
_diffrn_radiation_type MoK\a
_diffrn_radiation_wavelength 0.71073
_diffrn_reflns_av_R_equivalents 0.0000
_diffrn_reflns_av_sigmaI/netI 0.0793
_diffrn_reflns_limit_h_max 20
_diffrn_reflns_limit_h_min -19
_diffrn_reflns_limit_k_max 14
_diffrn_reflns_limit_k_min -14
_diffrn_reflns_limit_l_max 13
_diffrn_reflns_limit_l_min -13
_diffrn_reflns_number 2785
_diffrn_reflns_theta_full 27.45
_diffrn_reflns_theta_max 27.45
_diffrn_reflns_theta_min 1.87
_diffrn_source 'fine-focus sealed tube'
_exptl_absorpt_coefficient_mu 1.075
_exptl_absorpt_correction_type none
_exptl_crystal_colour colorless
_exptl_crystal_density_diffrn 1.381
_exptl_crystal_density_method 'not measured'
_exptl_crystal_description prism
_exptl_crystal_F_000 1568
_exptl_crystal_size_max 0.10
_exptl_crystal_size_mid 0.10
_exptl_crystal_size_min 0.10
_refine_diff_density_max 0.739
_refine_diff_density_min -0.300
_refine_diff_density_rms 0.060
_refine_ls_abs_structure_details 'Flack H D (1983), Acta Cryst. A39, 876-881'
_refine_ls_abs_structure_Flack -0.020(18)
_refine_ls_extinction_method none
_refine_ls_goodness_of_fit_ref 1.013
_refine_ls_hydrogen_treatment constr
_refine_ls_matrix_type full
_refine_ls_number_parameters 138
_refine_ls_number_reflns 2785
_refine_ls_number_restraints 0
_refine_ls_restrained_S_all 1.013
_refine_ls_R_factor_all 0.0808
_refine_ls_R_factor_gt 0.0456
_refine_ls_shift/su_max 0.000
_refine_ls_shift/su_mean 0.000
_refine_ls_structure_factor_coef Fsqd
_refine_ls_weighting_details 'calc w=1/[\s^2^(Fo^2^)+(0.0403P)^2^+0.0000P] where P=(Fo^2^+2Fc^2^)/3'
_refine_ls_weighting_scheme calc
_refine_ls_wR_factor_gt 0.0815
_refine_ls_wR_factor_ref 0.0924
_reflns_number_gt 2004
_reflns_number_total 2785
_reflns_threshold_expression >2sigma(I)
_cod_data_source_file b817728g.txt
_cod_data_source_block (Ph3PMe)2(ZnCl4)
_cod_database_code 7104188

loop_
_symmetry_equiv_pos_as_xyz
'x, y, z'
'-x+1/2, -y, z+1/2'
'x+1/2, -y+1/2, -z'
'-x, y+1/2, -z+1/2'
'z, x, y'
'y, z, x'
'-z+1/2, -x, y+1/2'
'-y, z+1/2, -x+1/2'
'z+1/2, -x+1/2, -y'
'-y+1/2, -z, x+1/2'
'-z, x+1/2, -y+1/2'
'y+1/2, -z+1/2, -x'

loop_
_atom_site_label
_atom_site_type_symbol
_atom_site_fract_x
_atom_site_fract_y
_atom_site_fract_z
_atom_site_U_iso_or_equiv
_atom_site_adp_type
_atom_site_occupancy
_atom_site_symmetry_multiplicity
_atom_site_calc_flag
_atom_site_refinement_flags
_atom_site_disorder_assembly
_atom_site_disorder_group
Zn1 Zn -0.19051(3) 0.30949(3) 0.19051(3) 0.02896(19) Uani 1 3 d S . .
Cl1 Cl -0.27511(6) 0.22489(6) 0.27511(6) 0.0386(4) Uani 1 3 d S . .
Cl2 Cl -0.15556(6) 0.43369(6) 0.26400(6) 0.0346(2) Uani 1 1 d . . .
P2 P 0.24233(6) 0.24233(6) 0.24233(6) 0.0306(4) Uani 1 3 d S . .
P1 P 0.03335(6) 0.46665(6) 0.53335(6) 0.0325(4) Uani 1 3 d S . .
C1 C -0.0338(2) 0.5338(2) 0.4662(2) 0.0438(18) Uani 1 3 d S . .
H1A H -0.0906 0.5087 0.4621 0.066 Uiso 0.33 1 calc PR . .
H1B H -0.0087 0.5379 0.4094 0.066 Uiso 0.33 1 calc PR . .
H1C H -0.0379 0.5906 0.4913 0.066 Uiso 0.33 1 calc PR . .
C2 C 0.0208(2) 0.3553(2) 0.5013(2) 0.0303(9) Uani 1 1 d . . .
C3 C -0.0090(3) 0.3330(3) 0.4205(2) 0.0433(11) Uani 1 1 d . . .
H3 H -0.0263 0.3762 0.3821 0.052 Uiso 1 1 calc R . .
C4 C -0.0137(3) 0.2466(3) 0.3953(3) 0.0501(12) Uani 1 1 d . . .
H4 H -0.0339 0.2324 0.3402 0.060 Uiso 1 1 calc R . .
C5 C 0.0114(3) 0.1820(3) 0.4513(3) 0.0451(11) Uani 1 1 d . . .
H5 H 0.0090 0.1243 0.4340 0.054 Uiso 1 1 calc R . .
C6 C 0.0399(3) 0.2032(3) 0.5329(3) 0.0460(10) Uani 1 1 d . . .
H6 H 0.0563 0.1596 0.5711 0.055 Uiso 1 1 calc R . .
C7 C 0.0446(3) 0.2891(2) 0.5586(3) 0.0379(9) Uani 1 1 d . . .
H7 H 0.0635 0.3028 0.6142 0.045 Uiso 1 1 calc R . .
C8 C 0.1750(2) 0.1750(2) 0.1750(2) 0.0408(17) Uani 1 3 d S . .
H8A H 0.1167 0.1757 0.1967 0.061 Uiso 0.33 1 calc PR . .
H8B H 0.1967 0.1167 0.1757 0.061 Uiso 0.33 1 calc PR . .
H8C H 0.1757 0.1967 0.1167 0.061 Uiso 0.33 1 calc PR . .
C9 C 0.2439(2) 0.2006(2) 0.3508(2) 0.0314(8) Uani 1 1 d . . .
C10 C 0.2273(3) 0.1134(2) 0.3668(3) 0.0399(10) Uani 1 1 d . . .
H10 H 0.2118 0.0771 0.3212 0.048 Uiso 1 1 calc R . .
C11 C 0.2337(3) 0.0804(3) 0.4490(3) 0.0524(12) Uani 1 1 d . . .
H11 H 0.2221 0.0220 0.4590 0.063 Uiso 1 1 calc R . .
C12 C 0.2571(3) 0.1334(3) 0.5164(3) 0.0487(11) Uani 1 1 d . . .
H12 H 0.2619 0.1105 0.5720 0.058 Uiso 1 1 calc R . .
C13 C 0.2735(3) 0.2199(3) 0.5029(3) 0.0438(10) Uani 1 1 d . . .
H13 H 0.2894 0.2554 0.5490 0.053 Uiso 1 1 calc R . .
C14 C 0.2663(3) 0.2539(3) 0.4202(2) 0.0396(10) Uani 1 1 d . . .
H14 H 0.2764 0.3127 0.4109 0.047 Uiso 1 1 calc R . .

loop_
_atom_site_aniso_label
_atom_site_aniso_U_11
_atom_site_aniso_U_22
_atom_site_aniso_U_33
_atom_site_aniso_U_23
_atom_site_aniso_U_13
_atom_site_aniso_U_12
Zn1 0.02896(19) 0.02896(19) 0.02896(19) -0.00015(19) -0.00015(19) 0.00015(19)
Cl1 0.0386(4) 0.0386(4) 0.0386(4) 0.0043(4) 0.0043(4) -0.0043(4)
Cl2 0.0365(5) 0.0297(5) 0.0376(5) -0.0035(4) -0.0074(4) 0.0011(4)
P2 0.0306(4) 0.0306(4) 0.0306(4) -0.0031(4) -0.0031(4) -0.0031(4)
P1 0.0325(4) 0.0325(4) 0.0325(4) 0.0057(4) -0.0057(4) 0.0057(4)
C1 0.0438(18) 0.0438(18) 0.0438(18) 0.0123(18) -0.0123(18) 0.0123(18)
C2 0.0239(19) 0.037(2) 0.030(2) 0.0034(17) -0.0017(15) 0.0025(16)
C3 0.045(2) 0.053(3) 0.032(2) 0.0013(18) -0.0053(18) 0.001(2)
C4 0.055(3) 0.061(3) 0.035(2) -0.017(2) -0.005(2) -0.009(2)
C5 0.047(3) 0.039(2) 0.049(3) -0.009(2) 0.004(2) -0.007(2)
C6 0.047(3) 0.043(3) 0.049(3) 0.005(2) -0.001(2) -0.001(2)
C7 0.046(2) 0.030(2) 0.037(2) 0.0020(18) -0.0078(18) -0.0033(18)
C8 0.0408(17) 0.0408(17) 0.0408(17) -0.0070(17) -0.0070(17) -0.0070(17)
C9 0.029(2) 0.029(2) 0.036(2) -0.0030(17) 0.0032(16) -0.0002(16)
C10 0.048(2) 0.031(2) 0.041(2) -0.0041(18) 0.007(2) 0.0033(19)
C11 0.073(3) 0.034(2) 0.050(3) 0.007(2) 0.010(2) 0.008(2)
C12 0.057(3) 0.054(3) 0.035(2) 0.009(2) 0.007(2) 0.015(2)
C13 0.050(3) 0.046(3) 0.035(2) -0.0020(19) 0.0027(19) 0.006(2)
C14 0.048(2) 0.037(2) 0.033(2) -0.0064(18) 0.0006(18) 0.0010(19)

loop_
_atom_type_symbol
_atom_type_description
_atom_type_scat_dispersion_real
_atom_type_scat_dispersion_imag
_atom_type_scat_source
Zn Zn 0.2839 1.4301 'International Tables Vol C Tables 4.2.6.8 and 6.1.1.4'
Cl Cl 0.1484 0.1585 'International Tables Vol C Tables 4.2.6.8 and 6.1.1.4'
P P 0.1023 0.0942 'International Tables Vol C Tables 4.2.6.8 and 6.1.1.4'
C C 0.0033 0.0016 'International Tables Vol C Tables 4.2.6.8 and 6.1.1.4'
H H 0.0000 0.0000 'International Tables Vol C Tables 4.2.6.8 and 6.1.1.4'

loop_
_geom_angle_atom_site_label_1
_geom_angle_atom_site_label_2
_geom_angle_atom_site_label_3
_geom_angle
_geom_angle_site_symmetry_1
_geom_angle_site_symmetry_3
_geom_angle_publ_flag
Cl1 Zn1 Cl2 109.45(3) . . ?
Cl1 Zn1 Cl2 109.45(3) . 11 ?
Cl2 Zn1 Cl2 109.49(3) . 11 ?
Cl1 Zn1 Cl2 109.45(3) . 12_455 ?
Cl2 Zn1 Cl2 109.49(3) . 12_455 ?
Cl2 Zn1 Cl2 109.49(3) 11 12_455 ?
C9 P2 C9 109.10(12) 5 6 ?
C9 P2 C9 109.10(12) 5 . ?
C9 P2 C9 109.10(12) 6 . ?
C9 P2 C8 109.84(12) 5 . ?
C9 P2 C8 109.84(12) 6 . ?
C9 P2 C8 109.84(12) . . ?
C1 P1 C2 109.31(12) . 10_565 ?
C1 P1 C2 109.31(12) . . ?
C2 P1 C2 109.64(12) 10_565 . ?
C1 P1 C2 109.31(12) . 9_456 ?
C2 P1 C2 109.64(12) 10_565 9_456 ?
C2 P1 C2 109.64(12) . 9_456 ?
P1 C1 H1A 109.5 . . ?
P1 C1 H1B 109.5 . . ?
H1A C1 H1B 109.5 . . ?
P1 C1 H1C 109.5 . . ?
H1A C1 H1C 109.5 . . ?
H1B C1 H1C 109.5 . . ?
C3 C2 C7 118.6(4) . . ?
C3 C2 P1 121.7(3) . . ?
C7 C2 P1 119.7(3) . . ?
C2 C3 C4 120.7(4) . . ?
C2 C3 H3 119.6 . . ?
C4 C3 H3 119.6 . . ?
C5 C4 C3 120.3(4) . . ?
C5 C4 H4 119.9 . . ?
C3 C4 H4 119.9 . . ?
C6 C5 C4 119.6(4) . . ?
C6 C5 H5 120.2 . . ?
C4 C5 H5 120.2 . . ?
C5 C6 C7 120.5(4) . . ?
C5 C6 H6 119.7 . . ?
C7 C6 H6 119.7 . . ?
C6 C7 C2 120.2(4) . . ?
C6 C7 H7 119.9 . . ?
C2 C7 H7 119.9 . . ?
P2 C8 H8A 109.5 . . ?
P2 C8 H8B 109.5 . . ?
H8A C8 H8B 109.5 . . ?
P2 C8 H8C 109.5 . . ?
H8A C8 H8C 109.5 . . ?
H8B C8 H8C 109.5 . . ?
C10 C9 C14 118.7(3) . . ?
C10 C9 P2 120.7(3) . . ?
C14 C9 P2 120.6(3) . . ?
C11 C10 C9 120.7(4) . . ?
C11 C10 H10 119.6 . . ?
C9 C10 H10 119.6 . . ?
C10 C11 C12 119.9(4) . . ?
C10 C11 H11 120.0 . . ?
C12 C11 H11 120.0 . . ?
C11 C12 C13 120.8(4) . . ?
C11 C12 H12 119.6 . . ?
C13 C12 H12 119.6 . . ?
C12 C13 C14 119.6(4) . . ?
C12 C13 H13 120.2 . . ?
C14 C13 H13 120.2 . . ?
C13 C14 C9 120.3(4) . . ?
C13 C14 H14 119.9 . . ?
C9 C14 H14 119.9 . . ?

loop_
_geom_bond_atom_site_label_1
_geom_bond_atom_site_label_2
_geom_bond_distance
_geom_bond_site_symmetry_2
_geom_bond_publ_flag
Zn1 Cl1 2.2591(16) . ?
Zn1 Cl2 2.2892(9) . ?
Zn1 Cl2 2.2892(9) 11 ?
Zn1 Cl2 2.2892(9) 12_455 ?
P2 C9 1.791(4) 5 ?
P2 C9 1.791(4) 6 ?
P2 C9 1.791(4) . ?
P2 C8 1.798(6) . ?
P1 C1 1.792(6) . ?
P1 C2 1.797(4) 10_565 ?
P1 C2 1.797(4) . ?
P1 C2 1.797(4) 9_456 ?
C1 H1A 0.9600 . ?
C1 H1B 0.9600 . ?
C1 H1C 0.9600 . ?
C2 C3 1.372(5) . ?
C2 C7 1.399(5) . ?
C3 C4 1.390(6) . ?
C3 H3 0.9300 . ?
C4 C5 1.373(6) . ?
C4 H4 0.9300 . ?
C5 C6 1.372(6) . ?
C5 H5 0.9300 . ?
C6 C7 1.384(5) . ?
C6 H6 0.9300 . ?
C7 H7 0.9300 . ?
C8 H8A 0.9600 . ?
C8 H8B 0.9600 . ?
C8 H8C 0.9600 . ?
C9 C10 1.390(5) . ?
C9 C14 1.394(5) . ?
C10 C11 1.369(6) . ?
C10 H10 0.9300 . ?
C11 C12 1.372(6) . ?
C11 H11 0.9300 . ?
C12 C13 1.374(6) . ?
C12 H12 0.9300 . ?
C13 C14 1.383(5) . ?
C13 H13 0.9300 . ?
C14 H14 0.9300 . ?
